data_4070467
loop_
_publ_author_name
'Oguadinma, Paul O.'
'Schaper, Frank'

_publ_section_title
;
 \p Back-Bonding in Dibenzyl-\b-diketiminato Copper Olefin Complexes
;
_journal_issue 23
_journal_name_full Organometallics
_journal_page_first 6721
_journal_paper_doi 10.1021/om900840f
_journal_volume 28
_journal_year 2009
_chemical_compound_source 'Synthesized by the authors. See text'
_chemical_formula_moiety 'C22 H24 Cu N3'
_chemical_formula_sum 'C22 H24 Cu N3'
_chemical_formula_weight 393.98
_chemical_name_systematic
; 
 ? 
;
_space_group_IT_number 14
_symmetry_cell_setting monoclinic
_symmetry_space_group_name_Hall '-P 2ybc'
_symmetry_space_group_name_H-M 'P 1 21/c 1'
_atom_sites_solution_hydrogens geom
_atom_sites_solution_primary direct
_atom_sites_solution_secondary difmap
_audit_creation_method SHELXL-97
_cell_angle_alpha 90
_cell_angle_beta 102.916(2)
_cell_angle_gamma 90
_cell_formula_units_Z 4
_cell_length_a 14.3009(7)
_cell_length_b 6.0688(3)
_cell_length_c 22.7308(11)
_cell_measurement_reflns_used 5140
_cell_measurement_temperature 150
_cell_measurement_theta_max 47.53
_cell_measurement_theta_min 3.17
_cell_volume 1922.88(16)
_computing_cell_refinement 'SAINT V7.34A (Bruker AXS, 2006b)'
_computing_data_collection 'APEX2 v2.1-0 (Bruker AXS, 2006a)'
_computing_data_reduction 'SAINT V7.34A (Bruker AXS, 2006b)'
_computing_molecular_graphics 'SHELXTL v6.12 (Bruker AXS, 2001)'
_computing_publication_material 'UdMX (Maris, 2004)'
_computing_structure_refinement 'SHELXL97 (Sheldrick, 2008)'
_computing_structure_solution 'SHELXS97 (Sheldrick, 2008)'
_diffrn_ambient_temperature 150
_diffrn_detector_area_resol_mean 5.5
_diffrn_measured_fraction_theta_full 0.988
_diffrn_measured_fraction_theta_max 0.988
_diffrn_measurement_device_type 'Bruker Smart 6000'
_diffrn_measurement_method \w
_diffrn_radiation_monochromator 'Montel 200 optics'
_diffrn_radiation_source 'Rotating Anode'
_diffrn_radiation_type CuK\a
_diffrn_radiation_wavelength 1.54178
_diffrn_reflns_av_R_equivalents 0.071
_diffrn_reflns_av_sigmaI/netI 0.0587
_diffrn_reflns_limit_h_max 16
_diffrn_reflns_limit_h_min -16
_diffrn_reflns_limit_k_max 6
_diffrn_reflns_limit_k_min -7
_diffrn_reflns_limit_l_max 26
_diffrn_reflns_limit_l_min -26
_diffrn_reflns_number 25535
_diffrn_reflns_theta_full 63.66
_diffrn_reflns_theta_max 63.66
_diffrn_reflns_theta_min 3.17
_exptl_absorpt_coefficient_mu 1.661
_exptl_absorpt_correction_T_max 0.9357
_exptl_absorpt_correction_T_min 0.5516
_exptl_absorpt_correction_type multi-scan
_exptl_absorpt_process_details 'Sadabs (Sheldrick, 1996)'
_exptl_crystal_colour yellow
_exptl_crystal_density_diffrn 1.361
_exptl_crystal_density_method 'not measured'
_exptl_crystal_description needle
_exptl_crystal_F_000 824
_exptl_crystal_size_max 0.16
_exptl_crystal_size_mid 0.04
_exptl_crystal_size_min 0.04
_refine_diff_density_max 0.234
_refine_diff_density_min -0.555
_refine_diff_density_rms 0.061
_refine_ls_extinction_method none
_refine_ls_goodness_of_fit_ref 0.951
_refine_ls_hydrogen_treatment constr
_refine_ls_matrix_type full
_refine_ls_number_parameters 237
_refine_ls_number_reflns 3112
_refine_ls_number_restraints 0
_refine_ls_restrained_S_all 0.951
_refine_ls_R_factor_all 0.0670
_refine_ls_R_factor_gt 0.0425
_refine_ls_shift/su_max 0.000
_refine_ls_shift/su_mean 0.000
_refine_ls_structure_factor_coef Fsqd
_refine_ls_weighting_details 'calc w=1/[\s^2^(Fo^2^)+(0.0530P)^2^+1.0114P] where P=(Fo^2^+2Fc^2^)/3'
_refine_ls_weighting_scheme calc
_refine_ls_wR_factor_gt 0.0999
_refine_ls_wR_factor_ref 0.1058
_reflns_number_gt 2102
_reflns_number_total 3112
_reflns_threshold_expression I>2\s(I)
_cod_data_source_file om900840f_si_001.cif
_cod_data_source_block comp3
_cod_depositor_comments
;
The following automatic conversions were performed:

'_symmetry_cell_setting' value 'Monoclinic' changed to 'monoclinic'
according to /home/saulius/struct/CIF-dictionaries/cif_core.dic
dictionary named 'cif_core.dic' version 2.4.2 from
2011-04-26.

'_geom_bond_publ_flag' value 'Y' changed to 'y'
according to /home/saulius/struct/CIF-dictionaries/cif_core.dic
dictionary named 'cif_core.dic' version 2.4.2 from 2011-04-26 (29
times).

'_geom_angle_publ_flag' value 'Y' changed to 'y' according
to /home/saulius/struct/CIF-dictionaries/cif_core.dic dictionary
named 'cif_core.dic' version 2.4.2 from 2011-04-26 (42
times).

'_geom_torsion_publ_flag' value 'Y' changed to 'y' according
to /home/saulius/struct/CIF-dictionaries/cif_core.dic dictionary
named 'cif_core.dic' version 2.4.2 from 2011-04-26 (56 times).

Automatic conversion script
Id: cif_fix_values 1715 2011-07-08 13:25:40Z adriana 
;
_cod_original_sg_symbol_H-M P21/c
_cod_database_code 4070467

loop_
_symmetry_equiv_pos_as_xyz
'x, y, z'
'-x, y+1/2, -z+1/2'
'-x, -y, -z'
'x, -y-1/2, z-1/2'

loop_
_atom_site_label
_atom_site_type_symbol
_atom_site_fract_x
_atom_site_fract_y
_atom_site_fract_z
_atom_site_U_iso_or_equiv
_atom_site_adp_type
_atom_site_occupancy
_atom_site_symmetry_multiplicity
_atom_site_calc_flag
_atom_site_refinement_flags
Cu1 Cu 0.30990(3) 0.03640(8) 0.27605(2) 0.03410(19) Uani 1 1 d .
N1 N 0.22760(18) -0.2030(4) 0.28557(12) 0.0331(7) Uani 1 1 d .
N2 N 0.24151(17) 0.1524(4) 0.20064(11) 0.0323(7) Uani 1 1 d .
N3 N 0.5541(2) 0.2165(5) 0.25146(14) 0.0435(8) Uani 1 1 d .
C1 C 0.0846(2) -0.4402(6) 0.25296(17) 0.0470(10) Uani 1 1 d .
H1A H 0.0662 -0.4223 0.2917 0.070 Uiso 1 1 calc R
H1B H 0.1194 -0.5794 0.2530 0.070 Uiso 1 1 calc R
H1C H 0.0269 -0.4418 0.2202 0.070 Uiso 1 1 calc R
C2 C 0.1492(2) -0.2485(6) 0.24355(16) 0.0358(9) Uani 1 1 d .
C3 C 0.1194(2) -0.1268(6) 0.19009(15) 0.0369(9) Uani 1 1 d .
H3A H 0.0636 -0.1810 0.1631 0.044 Uiso 1 1 calc R
C4 C 0.1595(2) 0.0618(6) 0.17073(14) 0.0351(9) Uani 1 1 d .
C5 C 0.1017(2) 0.1684(6) 0.11378(15) 0.0473(10) Uani 1 1 d .
H5A H 0.1437 0.1990 0.0861 0.071 Uiso 1 1 calc R
H5B H 0.0738 0.3066 0.1242 0.071 Uiso 1 1 calc R
H5C H 0.0502 0.0685 0.0943 0.071 Uiso 1 1 calc R
C6 C 0.2000(2) -0.2540(6) 0.39034(15) 0.0338(8) Uani 1 1 d .
C7 C 0.2035(2) -0.3865(6) 0.44075(17) 0.0470(10) Uani 1 1 d .
H7A H 0.2346 -0.5256 0.4435 0.056 Uiso 1 1 calc R
C8 C 0.1618(3) -0.3165(8) 0.48703(17) 0.0589(12) Uani 1 1 d .
H8A H 0.1640 -0.4090 0.5210 0.071 Uiso 1 1 calc R
C9 C 0.1174(3) -0.1145(8) 0.48419(17) 0.0541(11) Uani 1 1 d .
H9A H 0.0895 -0.0673 0.5163 0.065 Uiso 1 1 calc R
C10 C 0.1135(2) 0.0176(6) 0.43526(17) 0.0459(10) Uani 1 1 d .
H10A H 0.0824 0.1566 0.4332 0.055 Uiso 1 1 calc R
C11 C 0.1552(2) -0.0504(6) 0.38793(15) 0.0384(9) Uani 1 1 d .
H11A H 0.1528 0.0433 0.3541 0.046 Uiso 1 1 calc R
C12 C 0.2481(2) -0.3332(6) 0.34121(15) 0.0393(9) Uani 1 1 d .
H12A H 0.3184 -0.3341 0.3575 0.047 Uiso 1 1 calc R
H12B H 0.2280 -0.4873 0.3310 0.047 Uiso 1 1 calc R
C13 C 0.3260(2) 0.3070(6) 0.12363(14) 0.0321(8) Uani 1 1 d .
C14 C 0.3317(2) 0.4714(6) 0.08192(15) 0.0378(9) Uani 1 1 d .
H14A H 0.3040 0.6113 0.0858 0.045 Uiso 1 1 calc R
C15 C 0.3768(2) 0.4362(6) 0.03499(16) 0.0428(9) Uani 1 1 d .
H15A H 0.3785 0.5501 0.0066 0.051 Uiso 1 1 calc R
C16 C 0.4196(2) 0.2347(6) 0.02926(16) 0.0425(9) Uani 1 1 d .
H16A H 0.4514 0.2100 -0.0026 0.051 Uiso 1 1 calc R
C17 C 0.4154(2) 0.0703(6) 0.07064(15) 0.0437(9) Uani 1 1 d .
H17A H 0.4449 -0.0680 0.0673 0.052 Uiso 1 1 calc R
C18 C 0.3685(2) 0.1058(6) 0.11707(15) 0.0377(9) Uani 1 1 d .
H18A H 0.3653 -0.0097 0.1448 0.045 Uiso 1 1 calc R
C19 C 0.2757(2) 0.3531(6) 0.17458(15) 0.0372(8) Uani 1 1 d .
H19A H 0.3204 0.4333 0.2071 0.045 Uiso 1 1 calc R
H19B H 0.2201 0.4506 0.1592 0.045 Uiso 1 1 calc R
C20 C 0.4078(2) 0.0618(6) 0.35134(15) 0.0413(9) Uani 1 1 d .
H20A H 0.3852 0.1075 0.3876 0.050 Uiso 1 1 calc R
H20B H 0.4573 -0.0550 0.3594 0.050 Uiso 1 1 calc R
C21 C 0.4207(2) 0.2283(6) 0.31203(15) 0.0360(9) Uani 1 1 d .
H21A H 0.4037 0.3799 0.3234 0.043 Uiso 1 1 calc R
C22 C 0.4956(3) 0.2176(5) 0.27810(16) 0.0348(8) Uani 1 1 d .

loop_
_atom_site_aniso_label
_atom_site_aniso_U_11
_atom_site_aniso_U_22
_atom_site_aniso_U_33
_atom_site_aniso_U_23
_atom_site_aniso_U_13
_atom_site_aniso_U_12
Cu1 0.0247(3) 0.0408(3) 0.0377(3) -0.0025(2) 0.0091(2) -0.0029(2)
N1 0.0272(16) 0.0369(18) 0.0377(17) -0.0023(14) 0.0126(14) -0.0002(13)
N2 0.0236(15) 0.0348(17) 0.0397(17) -0.0019(14) 0.0099(13) -0.0020(13)
N3 0.0344(18) 0.0355(19) 0.064(2) 0.0036(16) 0.0184(17) 0.0017(14)
C1 0.035(2) 0.045(2) 0.063(3) -0.010(2) 0.0170(19) -0.0154(18)
C2 0.024(2) 0.041(2) 0.048(2) -0.0110(18) 0.0193(18) -0.0024(16)
C3 0.0217(18) 0.051(2) 0.040(2) -0.0131(19) 0.0092(16) -0.0031(17)
C4 0.0241(19) 0.047(2) 0.035(2) -0.0084(18) 0.0090(16) 0.0086(18)
C5 0.033(2) 0.062(3) 0.042(2) -0.003(2) -0.0008(17) 0.0090(19)
C6 0.0234(18) 0.039(2) 0.037(2) 0.0005(18) 0.0034(15) -0.0052(16)
C7 0.042(2) 0.044(2) 0.052(3) 0.008(2) 0.004(2) -0.0050(19)
C8 0.059(3) 0.076(3) 0.040(2) 0.009(2) 0.008(2) -0.024(3)
C9 0.040(2) 0.081(3) 0.042(3) -0.015(2) 0.0119(19) -0.017(2)
C10 0.034(2) 0.054(3) 0.051(2) -0.010(2) 0.0115(18) -0.0032(18)
C11 0.0276(19) 0.045(2) 0.043(2) 0.0020(19) 0.0079(17) -0.0016(18)
C12 0.031(2) 0.034(2) 0.054(2) -0.0038(19) 0.0129(18) -0.0015(16)
C13 0.0233(18) 0.036(2) 0.035(2) 0.0006(17) 0.0029(16) -0.0021(15)
C14 0.031(2) 0.037(2) 0.044(2) 0.0009(18) 0.0037(17) 0.0042(16)
C15 0.043(2) 0.046(2) 0.039(2) 0.0093(19) 0.0067(18) -0.0035(19)
C16 0.038(2) 0.052(3) 0.041(2) -0.003(2) 0.0162(18) -0.0042(19)
C17 0.045(2) 0.045(2) 0.044(2) -0.001(2) 0.0170(19) 0.0051(18)
C18 0.037(2) 0.037(2) 0.041(2) 0.0037(17) 0.0108(17) 0.0051(17)
C19 0.035(2) 0.036(2) 0.041(2) -0.0007(18) 0.0088(17) 0.0049(17)
C20 0.035(2) 0.053(2) 0.036(2) -0.006(2) 0.0082(17) -0.0050(18)
C21 0.0278(19) 0.037(2) 0.044(2) -0.0110(18) 0.0100(17) -0.0046(16)
C22 0.033(2) 0.0211(19) 0.048(2) -0.0016(17) 0.0035(18) -0.0010(16)

loop_
_atom_type_symbol
_atom_type_description
_atom_type_scat_dispersion_real
_atom_type_scat_dispersion_imag
_atom_type_scat_source
C C 0.0181 0.0091 'International Tables Vol C Tables 4.2.6.8 and 6.1.1.4'
H H 0.0000 0.0000 'International Tables Vol C Tables 4.2.6.8 and 6.1.1.4'
N N 0.0311 0.0180 'International Tables Vol C Tables 4.2.6.8 and 6.1.1.4'
Cu Cu -1.9646 0.5888 'International Tables Vol C Tables 4.2.6.8 and 6.1.1.4'

loop_
_geom_angle_atom_site_label_1
_geom_angle_atom_site_label_2
_geom_angle_atom_site_label_3
_geom_angle
_geom_angle_publ_flag
N2 CU1 N1 100.21(12) y
N2 CU1 C20 151.40(14) y
N1 CU1 C20 107.36(13) y
N2 CU1 C21 110.76(13) y
N1 CU1 C21 148.45(13) y
C20 CU1 C21 41.16(13) y
C2 N1 C12 118.9(3) y
C2 N1 CU1 121.2(2) y
C12 N1 CU1 119.9(2) y
C4 N2 C19 117.7(3) y
C4 N2 CU1 121.4(2) y
C19 N2 CU1 120.9(2) y
C2 C1 H1A 109.5 ?
C2 C1 H1B 109.5 ?
H1A C1 H1B 109.5 ?
C2 C1 H1C 109.5 ?
H1A C1 H1C 109.5 ?
H1B C1 H1C 109.5 ?
N1 C2 C3 123.8(3) y
N1 C2 C1 119.7(3) y
C3 C2 C1 116.4(3) y
C4 C3 C2 129.6(3) y
C4 C3 H3A 115.2 ?
C2 C3 H3A 115.2 ?
N2 C4 C3 123.6(3) y
N2 C4 C5 120.5(3) y
C3 C4 C5 115.8(3) y
C4 C5 H5A 109.5 ?
C4 C5 H5B 109.5 ?
H5A C5 H5B 109.5 ?
C4 C5 H5C 109.5 ?
H5A C5 H5C 109.5 ?
H5B C5 H5C 109.5 ?
C11 C6 C7 118.6(3) y
C11 C6 C12 122.4(3) y
C7 C6 C12 119.0(3) y
C8 C7 C6 120.4(4) y
C8 C7 H7A 119.8 ?
C6 C7 H7A 119.8 ?
C9 C8 C7 120.6(4) y
C9 C8 H8A 119.7 ?
C7 C8 H8A 119.7 ?
C10 C9 C8 119.8(4) y
C10 C9 H9A 120.1 ?
C8 C9 H9A 120.1 ?
C9 C10 C11 120.4(4) y
C9 C10 H10A 119.8 ?
C11 C10 H10A 119.8 ?
C6 C11 C10 120.2(3) y
C6 C11 H11A 119.9 ?
C10 C11 H11A 119.9 ?
N1 C12 C6 115.4(3) y
N1 C12 H12A 108.4 ?
C6 C12 H12A 108.4 ?
N1 C12 H12B 108.4 ?
C6 C12 H12B 108.4 ?
H12A C12 H12B 107.5 ?
C18 C13 C14 117.7(3) y
C18 C13 C19 122.5(3) y
C14 C13 C19 119.8(3) y
C15 C14 C13 121.6(3) y
C15 C14 H14A 119.2 ?
C13 C14 H14A 119.2 ?
C14 C15 C16 120.1(3) y
C14 C15 H15A 120 ?
C16 C15 H15A 120 ?
C17 C16 C15 119.0(3) y
C17 C16 H16A 120.5 ?
C15 C16 H16A 120.5 ?
C16 C17 C18 120.5(3) y
C16 C17 H17A 119.7 ?
C18 C17 H17A 119.7 ?
C13 C18 C17 121.1(3) y
C13 C18 H18A 119.5 ?
C17 C18 H18A 119.5 ?
N2 C19 C13 114.0(3) y
N2 C19 H19A 108.7 ?
C13 C19 H19A 108.7 ?
N2 C19 H19B 108.7 ?
C13 C19 H19B 108.7 ?
H19A C19 H19B 107.6 ?
C21 C20 CU1 70.55(19) y
C21 C20 H20A 116.6 ?
CU1 C20 H20A 116.6 ?
C21 C20 H20B 116.6 ?
CU1 C20 H20B 116.6 ?
H20A C20 H20B 113.6 ?
C20 C21 C22 121.9(3) y
C20 C21 CU1 68.29(19) y
C22 C21 CU1 111.7(2) y
C20 C21 H21A 115.3 ?
C22 C21 H21A 115.3 ?
CU1 C21 H21A 115.3 ?
N3 C22 C21 177.8(4) y

loop_
_geom_bond_atom_site_label_1
_geom_bond_atom_site_label_2
_geom_bond_distance
_geom_bond_publ_flag
Cu1 N2 1.908(3) y
Cu1 N1 1.912(3) y
Cu1 C20 1.960(3) y
Cu1 C21 1.989(3) y
N1 C2 1.329(4) y
N1 C12 1.464(4) y
N2 C4 1.335(4) y
N2 C19 1.484(4) y
N3 C22 1.137(4) y
C1 C2 1.530(4) y
C1 H1a 0.98 ?
C1 H1b 0.98 ?
C1 H1c 0.98 ?
C2 C3 1.404(5) y
C3 C4 1.395(5) y
C3 H3a 0.95 ?
C4 C5 1.517(4) y
C5 H5a 0.98 ?
C5 H5b 0.98 ?
C5 H5c 0.98 ?
C6 C11 1.387(4) y
C6 C7 1.392(5) y
C6 C12 1.515(4) y
C7 C8 1.387(5) y
C7 H7a 0.95 ?
C8 C9 1.376(6) y
C8 H8a 0.95 ?
C9 C10 1.362(5) y
C9 H9a 0.95 ?
C10 C11 1.404(5) y
C10 H10a 0.95 ?
C11 H11a 0.95 ?
C12 H12a 0.99 ?
C12 H12b 0.99 ?
C13 C18 1.386(4) y
C13 C14 1.391(4) y
C13 C19 1.520(4) y
C14 C15 1.381(5) y
C14 H14a 0.95 ?
C15 C16 1.387(5) y
C15 H15a 0.95 ?
C16 C17 1.381(5) y
C16 H16a 0.95 ?
C17 C18 1.389(4) y
C17 H17a 0.95 ?
C18 H18a 0.95 ?
C19 H19a 0.99 ?
C19 H19b 0.99 ?
C20 C21 1.388(4) y
C20 H20a 0.99 ?
C20 H20b 0.99 ?
C21 C22 1.455(5) y
C21 H21a 1 ?

loop_
_geom_torsion_atom_site_label_1
_geom_torsion_atom_site_label_2
_geom_torsion_atom_site_label_3
_geom_torsion_atom_site_label_4
_geom_torsion
_geom_torsion_publ_flag
N2 CU1 N1 C2 2.0(3) y
C20 CU1 N1 C2 174.3(2) y
C21 CU1 N1 C2 171.0(2) y
N2 CU1 N1 C12 -175.1(2) y
C20 CU1 N1 C12 -2.8(3) y
C21 CU1 N1 C12 -6.1(4) y
N1 CU1 N2 C4 -0.2(3) y
C20 CU1 N2 C4 -164.8(3) y
C21 CU1 N2 C4 -174.1(2) y
N1 CU1 N2 C19 177.1(2) y
C20 CU1 N2 C19 12.5(4) y
C21 CU1 N2 C19 3.2(3) y
C12 N1 C2 C3 176.2(3) y
CU1 N1 C2 C3 -0.9(4) y
C12 N1 C2 C1 -2.4(4) y
CU1 N1 C2 C1 -179.5(2) y
N1 C2 C3 C4 -2.7(5) y
C1 C2 C3 C4 176.0(3) y
C19 N2 C4 C3 179.9(3) y
CU1 N2 C4 C3 -2.7(4) y
C19 N2 C4 C5 -2.9(4) y
CU1 N2 C4 C5 174.4(2) y
C2 C3 C4 N2 4.8(5) y
C2 C3 C4 C5 -172.5(3) y
C11 C6 C7 C8 0.8(5) y
C12 C6 C7 C8 178.7(3) y
C6 C7 C8 C9 -0.7(5) y
C7 C8 C9 C10 0.5(6) y
C8 C9 C10 C11 -0.5(5) y
C7 C6 C11 C10 -0.8(5) y
C12 C6 C11 C10 -178.6(3) y
C9 C10 C11 C6 0.6(5) y
C2 N1 C12 C6 -85.6(4) y
CU1 N1 C12 C6 91.5(3) y
C11 C6 C12 N1 -12.0(5) y
C7 C6 C12 N1 170.2(3) y
C18 C13 C14 C15 0.8(5) y
C19 C13 C14 C15 -180.0(3) y
C13 C14 C15 C16 -1.4(5) y
C14 C15 C16 C17 0.7(5) y
C15 C16 C17 C18 0.4(5) y
C14 C13 C18 C17 0.3(5) y
C19 C13 C18 C17 -178.8(3) y
C16 C17 C18 C13 -1.0(5) y
C4 N2 C19 C13 -79.9(3) y
CU1 N2 C19 C13 102.7(3) y
C18 C13 C19 N2 -23.2(4) y
C14 C13 C19 N2 157.6(3) y
N2 CU1 C20 C21 -13.3(4) y
N1 CU1 C20 C21 -177.37(19) y
CU1 C20 C21 C22 -102.7(3) y
N2 CU1 C21 C20 173.23(19) y
N1 CU1 C21 C20 4.8(3) y
N2 CU1 C21 C22 -69.8(3) y
N1 CU1 C21 C22 121.8(3) y
C20 CU1 C21 C22 117.0(3) y
